data_7040530
loop_
_publ_author_name
'Lim, Chang Sung'
'Aleksandrovsky, Aleksandr S.'
'Molokeev, Maxim S.'
'Oreshonkov, Aleksandr S.'
'Ikonnikov, Denis A.'
'Atuchin, Victor V.'

_publ_section_title
;
 Triple molybdate scheelite-type upconversion phosphor
 NaCaLa(MoO4)3:Er(3+)/Yb(3+): structural and spectroscopic properties.
;
_journal_issue 39
_journal_name_full 'Dalton transactions (Cambridge, England : 2003)'
_journal_page_first 15541
_journal_page_last 15551
_journal_paper_doi 10.1039/c6dt02378a
_journal_volume 45
_journal_year 2016
_chemical_formula_moiety 'Er0.13 La0.93 Mo4 O16 Yb0.27, 1.333(Ca Na)'
_chemical_formula_sum 'Ca1.33 Er0.13 La0.93 Mo4 Na1.33 O16 Yb0.27'
_chemical_formula_weight 921.92
_space_group_IT_number 88
_symmetry_cell_setting tetragonal
_symmetry_space_group_name_Hall '-I 4ad'
_symmetry_space_group_name_H-M 'I 41/a :2'
_cell_angle_alpha 90
_cell_angle_beta 90
_cell_angle_gamma 90
_cell_formula_units_Z 1
_cell_length_a 5.26749(13)
_cell_length_b 5.26749(13)
_cell_length_c 11.53772(32)
_cell_measurement_reflns_used 104
_cell_measurement_temperature 300
_cell_measurement_theta_max 45
_cell_measurement_theta_min 5
_cell_volume 320.131(14)
_diffrn_ambient_temperature 300
_diffrn_measurement_device_type
;
D8 ADVANCE Bruker
;
_diffrn_radiation_monochromator none
_diffrn_radiation_probe x-ray
_diffrn_radiation_type
;
 Cu K\a~1~~2~
;
_exptl_absorpt_coefficient_mu 65.247
_exptl_crystal_density_diffrn 4.782144
_pd_char_colour
;
colourless
;
_pd_meas_2theta_range_inc 0.02
_pd_meas_2theta_range_max 90
_pd_meas_2theta_range_min 10
_pd_meas_scan_method step
_pd_proc_ls_pref_orient_corr
;
Anisotropic model of PO. Spherical harmonics 4 ordrer.
 Jarvinen (1993). Application of symmetrized harmonics expansion to correction
of the preferred orientation effect. - J. Appl. Cryst. 26 p525-531.
;
_pd_proc_ls_profile_function PearsonVII
_pd_proc_ls_prof_R_factor 10.313
_pd_proc_ls_prof_wR_expected 13.612
_pd_proc_ls_prof_wR_factor 15.649
_pd_proc_number_of_points 4000
_pd_spec_mount_mode reflection
_refine_ls_goodness_of_fit_all 1.150
_refine_ls_R_I_factor 2.09
_refine_ls_shift/su_max 0.01000
_cod_data_source_file c6dt02378a2.cif
_cod_data_source_block a
_cod_depositor_comments
;Adding full bibliography for 7040528--7040531.cif.

 Adding full bibliography for 7040528--7040531.cif.
;
_cod_original_cell_volume 320.130(19)
_cod_original_sg_symbol_Hall
;
-I 4ad
;
_cod_original_sg_symbol_H-M I41/a
_cod_original_formula_sum
;
Ca1.33 Er0.13 La0.93 Mo4 Na1.33 O16 Yb0.27
;
_cod_database_code 7040530

loop_
_symmetry_equiv_pos_as_xyz
'x, y, z'
'-x, -y, -z'
'-x, -y+1/2, z'
'-x+1/2, -y, z+1/2'
'-x+1/2, -y+1/2, -z+1/2'
'-y+1/4, x+1/4, -z+1/4'
'-y+1/4, x-1/4, z-1/4'
'-y-1/4, x+1/4, z+1/4'
'-y-1/4, x-1/4, -z-1/4'
'y+1/4, -x+1/4, z+1/4'
'y+1/4, -x-1/4, -z-1/4'
'y-1/4, -x+1/4, -z+1/4'
'y-1/4, -x-1/4, z-1/4'
'x, y+1/2, -z'
'x+1/2, y, -z+1/2'
'x+1/2, y+1/2, z+1/2'

loop_
_atom_site_label
_atom_site_type_symbol
_atom_site_fract_x
_atom_site_fract_y
_atom_site_fract_z
_atom_site_occupancy
_atom_site_B_iso_or_equiv
Na Na 0 0.25 0.625 0.3333333 0.55(19)
Ca Ca 0 0.25 0.625 0.3333333 0.55(19)
La La 0 0.25 0.625 0.2333333 0.55(19)
Er Er 0 0.25 0.625 0.03333333 0.55(19)
Yb Yb 0 0.25 0.625 0.06666667 0.55(19)
Mo Mo 0 0.25 0.125 1 0.50(19)
O O 0.2408(21) 0.1026(12) 0.03993(62) 1 0.80(29)

loop_
_diffrn_radiation_wavelength
_diffrn_radiation_wavelength_wt
1.5406 1.0000
1.5443 0.5000

loop_
_geom_angle_atom_site_label_1
_geom_angle_atom_site_label_2
_geom_angle_atom_site_label_3
_geom_angle
_geom_angle_site_symmetry_1
_geom_angle_site_symmetry_3
O Na O 68.26(40) 4_555 5_555
O Na O 73.77(32) 4_555 7_556
O Na O 98.83(31) 4_555 9_556
O Na O 152.1(13) 4_555 13_566
O Na O 76.48(32) 4_555 15_455
O Na O 133.87(73) 4_555 16_455
O Na O 126.6(58) 5_555 7_556
O Na O 79.07(31) 5_555 15_455
O Ca O 68.26(40) 4_555 5_555
O Ca O 73.77(32) 4_555 7_556
O Ca O 98.83(31) 4_555 9_556
O Ca O 152.1(13) 4_555 13_566
O Ca O 76.48(32) 4_555 15_455
O Ca O 133.87(73) 4_555 16_455
O Ca O 126.6(58) 5_555 7_556
O Ca O 79.07(31) 5_555 15_455
O La O 68.26(40) 4_555 5_555
O La O 73.77(32) 4_555 7_556
O La O 98.83(31) 4_555 9_556
O La O 152.1(13) 4_555 13_566
O La O 76.48(32) 4_555 15_455
O La O 133.87(73) 4_555 16_455
O La O 126.6(58) 5_555 7_556
O La O 79.07(31) 5_555 15_455
O Er O 68.26(40) 4_555 5_555
O Er O 73.77(32) 4_555 7_556
O Er O 98.83(31) 4_555 9_556
O Er O 152.1(13) 4_555 13_566
O Er O 76.48(32) 4_555 15_455
O Er O 133.87(73) 4_555 16_455
O Er O 126.6(58) 5_555 7_556
O Er O 79.07(31) 5_555 15_455
O Yb O 68.26(40) 4_555 5_555
O Yb O 73.77(32) 4_555 7_556
O Yb O 98.83(31) 4_555 9_556
O Yb O 152.1(13) 4_555 13_566
O Yb O 76.48(32) 4_555 15_455
O Yb O 133.87(73) 4_555 16_455
O Yb O 126.6(58) 5_555 7_556
O Yb O 79.07(31) 5_555 15_455
O Mo O 113.15(56) 1_555 3_555
O Mo O 107.66(46) 1_555 6_555

loop_
_geom_bond_atom_site_label_1
_geom_bond_atom_site_label_2
_geom_bond_distance
_geom_bond_site_symmetry_2
Na O 2.5054(93) 4_555
Na O 2.4674(85) 5_555
Ca O 2.5054(93) 4_555
Ca O 2.4674(85) 5_555
La O 2.5054(93) 4_555
La O 2.4674(85) 5_555
Er O 2.5054(93) 4_555
Er O 2.4674(85) 5_555
Yb O 2.5054(93) 4_555
Yb O 2.4674(85) 5_555
Mo O 1.7819(92) .
